data_1508725
loop_
_publ_author_name
'Feldman, Ken S.'
'Selfridge, Brandon R.'

_publ_section_title
;
 Enantioselective synthesis of the ent-lomaiviticin A bicyclic core.
;
_journal_issue 21
_journal_name_full 'Organic letters'
_journal_page_first 5484
_journal_page_last 5487
_journal_paper_doi 10.1021/ol302567f
_journal_volume 14
_journal_year 2012
_chemical_absolute_configuration ad
_chemical_formula_moiety 'C44 H66 O10 Si2'
_chemical_formula_sum 'C44 H66 O10 Si2'
_chemical_formula_weight 811.15
_chemical_name_systematic
; 
 ? 
;
_space_group_IT_number 4
_symmetry_cell_setting monoclinic
_symmetry_space_group_name_Hall 'P 2yb'
_symmetry_space_group_name_H-M 'P 1 21 1'
_atom_sites_solution_hydrogens geom
_atom_sites_solution_primary direct
_atom_sites_solution_secondary difmap
_audit_creation_method SHELXL-97
_cell_angle_alpha 90.00
_cell_angle_beta 94.760(3)
_cell_angle_gamma 90.00
_cell_formula_units_Z 2
_cell_length_a 7.2313(12)
_cell_length_b 21.911(4)
_cell_length_c 14.668(2)
_cell_measurement_reflns_used 4621
_cell_measurement_temperature 298(2)
_cell_measurement_theta_max 21.984
_cell_measurement_theta_min 2.323
_cell_volume 2316.1(7)
_computing_cell_refinement 'Bruker SMART'
_computing_data_collection 'Bruker SMART'
_computing_data_reduction 'Bruker SAINT'
_computing_molecular_graphics 'Bruker SHELXTL'
_computing_publication_material 'Bruker SHELXTL'
_computing_structure_refinement 'SHELXL-97 (Sheldrick, 1997)'
_computing_structure_solution 'SHELXS-97 (Sheldrick, 1990)'
_diffrn_ambient_temperature 298(2)
_diffrn_measured_fraction_theta_full 0.992
_diffrn_measured_fraction_theta_max 0.992
_diffrn_measurement_device_type 'CCD area detector'
_diffrn_measurement_method 'phi and omega scans'
_diffrn_radiation_monochromator graphite
_diffrn_radiation_source 'fine-focus sealed tube'
_diffrn_radiation_type MoK\a
_diffrn_radiation_wavelength 0.71073
_diffrn_reflns_av_R_equivalents 0.0361
_diffrn_reflns_av_sigmaI/netI 0.0596
_diffrn_reflns_limit_h_max 9
_diffrn_reflns_limit_h_min -9
_diffrn_reflns_limit_k_max 27
_diffrn_reflns_limit_k_min -29
_diffrn_reflns_limit_l_max 19
_diffrn_reflns_limit_l_min -19
_diffrn_reflns_number 22112
_diffrn_reflns_theta_full 28.35
_diffrn_reflns_theta_max 28.35
_diffrn_reflns_theta_min 1.67
_exptl_absorpt_coefficient_mu 0.129
_exptl_absorpt_correction_T_max 0.9809
_exptl_absorpt_correction_T_min 0.9710
_exptl_absorpt_correction_type multi-scan
_exptl_absorpt_process_details SADABS
_exptl_crystal_colour colorless
_exptl_crystal_density_diffrn 1.163
_exptl_crystal_density_method 'not measured'
_exptl_crystal_description block
_exptl_crystal_F_000 876
_exptl_crystal_size_max 0.23
_exptl_crystal_size_mid 0.18
_exptl_crystal_size_min 0.15
_refine_diff_density_max 1.346
_refine_diff_density_min -0.534
_refine_diff_density_rms 0.059
_refine_ls_abs_structure_details 'Flack H D (1983), Acta Cryst. A39, 876-881'
_refine_ls_abs_structure_Flack 0.09(17)
_refine_ls_extinction_method none
_refine_ls_goodness_of_fit_ref 1.013
_refine_ls_hydrogen_treatment noref
_refine_ls_matrix_type full
_refine_ls_number_parameters 519
_refine_ls_number_reflns 10354
_refine_ls_number_restraints 1
_refine_ls_restrained_S_all 1.013
_refine_ls_R_factor_all 0.1048
_refine_ls_R_factor_gt 0.0739
_refine_ls_shift/su_max 0.002
_refine_ls_shift/su_mean 0.000
_refine_ls_structure_factor_coef Fsqd
_refine_ls_weighting_details 'calc w=1/[\s^2^(Fo^2^)+(0.1150P)^2^+0.4570P] where P=(Fo^2^+2Fc^2^)/3'
_refine_ls_weighting_scheme calc
_refine_ls_wR_factor_gt 0.1864
_refine_ls_wR_factor_ref 0.2081
_reflns_number_gt 7105
_reflns_number_total 10354
_reflns_threshold_expression >2sigma(I)
_cod_data_source_file ol302567f_si_001.cif
_cod_data_source_block brs11s
_cod_depositor_comments
;
The following automatic conversions were performed:

'_symmetry_cell_setting' value 'Monoclinic' changed to 'monoclinic'
according to /home/saulius/struct/CIF-dictionaries/cif_core.dic
dictionary named 'cif_core.dic' version 2.4.2 from 2011-04-26.

Automatic conversion script
Id: cif_fix_values 1891 2012-01-12 08:04:46Z andrius 
;
_cod_original_cell_volume 2316.0(7)
_cod_original_sg_symbol_H-M P2(1)
_cod_database_code 1508725

loop_
_symmetry_equiv_pos_as_xyz
'x, y, z'
'-x, y+1/2, -z'

loop_
_atom_site_label
_atom_site_type_symbol
_atom_site_fract_x
_atom_site_fract_y
_atom_site_fract_z
_atom_site_U_iso_or_equiv
_atom_site_adp_type
_atom_site_occupancy
_atom_site_symmetry_multiplicity
_atom_site_calc_flag
_atom_site_refinement_flags
C1 C -0.0756(10) 1.1590(3) 0.3089(4) 0.0882(17) Uani 1 1 d .
H1A H -0.0993 1.1356 0.3621 0.132 Uiso 1 1 calc R
H1B H -0.1220 1.1997 0.3150 0.132 Uiso 1 1 calc R
H1C H 0.0556 1.1604 0.3032 0.132 Uiso 1 1 calc R
C2 C -0.4447(7) 1.1150(3) 0.2192(4) 0.0794(15) Uani 1 1 d .
H2A H -0.5000 1.0883 0.1726 0.119 Uiso 1 1 calc R
H2B H -0.5026 1.1544 0.2136 0.119 Uiso 1 1 calc R
H2C H -0.4617 1.0982 0.2784 0.119 Uiso 1 1 calc R
C3 C -0.1488(7) 1.1658(2) 0.1001(3) 0.0649(12) Uani 1 1 d .
C4 C -0.2564(11) 1.1351(4) 0.0169(4) 0.108(2) Uani 1 1 d .
H4A H -0.1938 1.1430 -0.0371 0.162 Uiso 1 1 calc R
H4B H -0.3799 1.1515 0.0092 0.162 Uiso 1 1 calc R
H4C H -0.2623 1.0919 0.0270 0.162 Uiso 1 1 calc R
C5 C 0.0554(9) 1.1675(3) 0.0863(5) 0.103(2) Uani 1 1 d .
H5A H 0.0730 1.1858 0.0282 0.154 Uiso 1 1 calc R
H5B H 0.1037 1.1267 0.0877 0.154 Uiso 1 1 calc R
H5C H 0.1194 1.1911 0.1342 0.154 Uiso 1 1 calc R
C6 C -0.2218(10) 1.2318(3) 0.1079(5) 0.101(2) Uani 1 1 d .
H6A H -0.1598 1.2512 0.1606 0.151 Uiso 1 1 calc R
H6B H -0.3530 1.2309 0.1140 0.151 Uiso 1 1 calc R
H6C H -0.1980 1.2543 0.0539 0.151 Uiso 1 1 calc R
C7 C 0.0184(10) 0.5787(3) 0.1990(4) 0.098(2) Uani 1 1 d .
H7A H -0.1033 0.5771 0.2206 0.147 Uiso 1 1 calc R
H7B H 0.0555 0.5384 0.1825 0.147 Uiso 1 1 calc R
H7C H 0.0165 0.6049 0.1465 0.147 Uiso 1 1 calc R
C8 C 0.4239(9) 0.6144(4) 0.2535(5) 0.104(2) Uani 1 1 d .
H8A H 0.4238 0.6401 0.2004 0.157 Uiso 1 1 calc R
H8B H 0.4677 0.5745 0.2391 0.157 Uiso 1 1 calc R
H8C H 0.5040 0.6317 0.3022 0.157 Uiso 1 1 calc R
C9 C 0.1921(13) 0.5611(3) 0.3958(5) 0.109(2) Uani 1 1 d .
C10 C 0.3240(14) 0.5911(4) 0.4721(5) 0.129(3) Uani 1 1 d .
H10A H 0.3321 0.5656 0.5255 0.194 Uiso 1 1 calc R
H10B H 0.2762 0.6304 0.4872 0.194 Uiso 1 1 calc R
H10C H 0.4451 0.5958 0.4508 0.194 Uiso 1 1 calc R
C11 C 0.272(2) 0.4983(3) 0.3753(7) 0.184(6) Uani 1 1 d .
H11A H 0.3833 0.5033 0.3446 0.275 Uiso 1 1 calc R
H11B H 0.1828 0.4756 0.3368 0.275 Uiso 1 1 calc R
H11C H 0.3003 0.4765 0.4315 0.275 Uiso 1 1 calc R
C12 C -0.0199(15) 0.5581(4) 0.4251(6) 0.154(4) Uani 1 1 d .
H12A H -0.0202 0.5413 0.4855 0.231 Uiso 1 1 calc R
H12B H -0.0932 0.5329 0.3826 0.231 Uiso 1 1 calc R
H12C H -0.0713 0.5986 0.4245 0.231 Uiso 1 1 calc R
C13 C -0.1341(5) 0.99762(16) 0.2226(2) 0.0401(7) Uani 1 1 d .
C14 C -0.2939(5) 0.96559(19) 0.1736(3) 0.0491(9) Uani 1 1 d .
H14 H -0.3582 0.9808 0.1210 0.059 Uiso 1 1 calc R
C15 C -0.3353(5) 0.91379(19) 0.2118(3) 0.0515(9) Uani 1 1 d .
H15 H -0.4277 0.8876 0.1872 0.062 Uiso 1 1 calc R
C16 C -0.2193(5) 0.90116(17) 0.2984(3) 0.0444(8) Uani 1 1 d .
H16 H -0.2586 0.8630 0.3258 0.053 Uiso 1 1 calc R
C17 C -0.0100(4) 0.89896(16) 0.2848(2) 0.0361(7) Uani 1 1 d .
H17 H 0.0543 0.9051 0.3456 0.043 Uiso 1 1 calc R
C18 C 0.0392(5) 0.95549(17) 0.2267(2) 0.0402(7) Uani 1 1 d .
C19 C 0.2202(5) 0.98593(19) 0.2627(3) 0.0547(10) Uani 1 1 d .
H19A H 0.3192 0.9565 0.2579 0.066 Uiso 1 1 calc R
H19B H 0.2431 1.0194 0.2217 0.066 Uiso 1 1 calc R
C20 C 0.2377(7) 1.0108(3) 0.3592(4) 0.0771(14) Uani 1 1 d .
H20A H 0.1552 1.0448 0.3632 0.116 Uiso 1 1 calc R
H20B H 0.3631 1.0239 0.3747 0.116 Uiso 1 1 calc R
H20C H 0.2060 0.9795 0.4009 0.116 Uiso 1 1 calc R
C21 C 0.0937(7) 0.9732(2) 0.0638(3) 0.0606(11) Uani 1 1 d .
H21A H 0.1149 1.0138 0.0885 0.073 Uiso 1 1 calc R
H21B H -0.0151 0.9745 0.0204 0.073 Uiso 1 1 calc R
C22 C 0.2600(5) 0.95304(19) 0.0157(2) 0.0457(8) Uani 1 1 d .
C23 C 0.3235(6) 0.8938(2) 0.0176(3) 0.0527(9) Uani 1 1 d .
H23 H 0.2620 0.8648 0.0501 0.063 Uiso 1 1 calc R
C24 C 0.4760(6) 0.8758(2) -0.0273(3) 0.0629(11) Uani 1 1 d .
H24 H 0.5157 0.8355 -0.0254 0.075 Uiso 1 1 calc R
C25 C 0.5676(6) 0.9194(3) -0.0750(3) 0.0654(12) Uani 1 1 d .
C26 C 0.5066(7) 0.9780(3) -0.0782(3) 0.0727(14) Uani 1 1 d .
H26 H 0.5688 1.0071 -0.1103 0.087 Uiso 1 1 calc R
C27 C 0.3530(7) 0.9948(2) -0.0342(3) 0.0617(11) Uani 1 1 d .
H27 H 0.3114 1.0349 -0.0382 0.074 Uiso 1 1 calc R
C28 C 0.8036(11) 0.8500(4) -0.1143(5) 0.126(3) Uani 1 1 d .
H28A H 0.8337 0.8406 -0.0509 0.188 Uiso 1 1 calc R
H28B H 0.9148 0.8499 -0.1458 0.188 Uiso 1 1 calc R
H28C H 0.7189 0.8200 -0.1410 0.188 Uiso 1 1 calc R
C29 C 0.0613(5) 0.83779(16) 0.2501(2) 0.0407(8) Uani 1 1 d .
H29 H 0.1813 0.8469 0.2266 0.049 Uiso 1 1 calc R
C30 C 0.1026(5) 0.78803(16) 0.3258(2) 0.0420(8) Uani 1 1 d .
C31 C 0.0463(6) 0.72626(19) 0.2785(3) 0.0533(9) Uani 1 1 d .
C32 C -0.1534(7) 0.7257(2) 0.2535(3) 0.0650(11) Uani 1 1 d .
H32 H -0.2318 0.6960 0.2743 0.078 Uiso 1 1 calc R
C33 C -0.2139(7) 0.7709(2) 0.1987(3) 0.0664(12) Uani 1 1 d .
H33 H -0.3381 0.7782 0.1803 0.080 Uiso 1 1 calc R
C34 C -0.0565(7) 0.8086(2) 0.1702(3) 0.0578(10) Uani 1 1 d .
H34 H -0.1041 0.8404 0.1275 0.069 Uiso 1 1 calc R
C35 C 0.3086(5) 0.7869(2) 0.3614(3) 0.0522(10) Uani 1 1 d .
H35A H 0.3282 0.7535 0.4045 0.063 Uiso 1 1 calc R
H35B H 0.3822 0.7786 0.3104 0.063 Uiso 1 1 calc R
C36 C 0.3785(6) 0.8450(2) 0.4074(3) 0.0630(11) Uani 1 1 d .
H36A H 0.3822 0.8768 0.3626 0.095 Uiso 1 1 calc R
H36B H 0.5010 0.8384 0.4362 0.095 Uiso 1 1 calc R
H36C H 0.2968 0.8567 0.4527 0.095 Uiso 1 1 calc R
C37 C 0.0079(6) 0.7635(2) 0.4781(3) 0.0563(10) Uani 1 1 d .
H37A H 0.1214 0.7750 0.5139 0.068 Uiso 1 1 calc R
H37B H 0.0163 0.7207 0.4620 0.068 Uiso 1 1 calc R
C38 C -0.1564(5) 0.77384(18) 0.5327(2) 0.0469(8) Uani 1 1 d .
C39 C -0.1765(6) 0.8267(2) 0.5785(3) 0.0630(11) Uani 1 1 d .
H39 H -0.0872 0.8570 0.5757 0.076 Uiso 1 1 calc R
C40 C -0.3279(7) 0.8370(2) 0.6300(3) 0.0692(13) Uani 1 1 d .
H40 H -0.3382 0.8734 0.6618 0.083 Uiso 1 1 calc R
C41 C -0.4610(6) 0.7926(2) 0.6329(3) 0.0606(11) Uani 1 1 d .
C42 C -0.4402(7) 0.7389(2) 0.5887(3) 0.0647(12) Uani 1 1 d .
H42 H -0.5280 0.7082 0.5924 0.078 Uiso 1 1 calc R
C43 C -0.2902(6) 0.7296(2) 0.5384(3) 0.0568(10) Uani 1 1 d .
H43 H -0.2791 0.6928 0.5077 0.068 Uiso 1 1 calc R
C44 C -0.6668(9) 0.8563(4) 0.7071(5) 0.108(2) Uani 1 1 d .
H44A H -0.5832 0.8686 0.7581 0.162 Uiso 1 1 calc R
H44B H -0.7911 0.8552 0.7254 0.162 Uiso 1 1 calc R
H44C H -0.6601 0.8851 0.6581 0.162 Uiso 1 1 calc R
O1 O -0.0954(4) 1.05489(11) 0.19000(18) 0.0493(6) Uani 1 1 d .
O2 O 0.1137(5) 0.67652(13) 0.3267(2) 0.0657(8) Uani 1 1 d .
O3 O -0.6174(6) 0.7989(2) 0.6778(3) 0.0943(12) Uani 1 1 d .
O4 O 0.7213(6) 0.9074(2) -0.1220(3) 0.1025(14) Uani 1 1 d .
O5 O 0.0621(4) 0.93168(12) 0.13619(17) 0.0542(7) Uani 1 1 d .
O6 O -0.0156(3) 0.79988(12) 0.39718(16) 0.0444(6) Uani 1 1 d .
O7 O 0.1456(5) 0.72471(15) 0.1934(2) 0.0685(9) Uani 1 1 d .
O8 O 0.0632(5) 0.76787(14) 0.1249(2) 0.0715(9) Uani 1 1 d .
O9 O -0.1756(4) 1.00829(12) 0.31683(18) 0.0488(6) Uani 1 1 d .
O10 O -0.2467(4) 0.95238(13) 0.35923(18) 0.0538(7) Uani 1 1 d .
Si1 Si -0.19384(14) 1.12269(4) 0.20557(7) 0.0466(3) Uani 1 1 d .
Si2 Si 0.1835(2) 0.60864(6) 0.28974(10) 0.0738(4) Uani 1 1 d .

loop_
_atom_site_aniso_label
_atom_site_aniso_U_11
_atom_site_aniso_U_22
_atom_site_aniso_U_33
_atom_site_aniso_U_23
_atom_site_aniso_U_13
_atom_site_aniso_U_12
C1 0.131(5) 0.061(3) 0.071(3) -0.009(3) -0.002(3) 0.011(3)
C2 0.060(3) 0.066(3) 0.116(4) 0.002(3) 0.031(3) 0.006(2)
C3 0.085(3) 0.040(2) 0.072(3) 0.014(2) 0.024(2) 0.008(2)
C4 0.152(6) 0.110(6) 0.060(3) 0.012(3) -0.004(3) 0.006(5)
C5 0.100(4) 0.082(4) 0.133(5) 0.043(4) 0.055(4) 0.004(3)
C6 0.143(6) 0.051(3) 0.115(5) 0.028(3) 0.051(4) 0.028(3)
C7 0.128(5) 0.082(4) 0.082(4) -0.007(3) 0.000(4) -0.019(4)
C8 0.095(4) 0.095(5) 0.127(5) -0.024(4) 0.034(4) 0.000(4)
C9 0.178(7) 0.049(3) 0.103(5) 0.009(3) 0.026(5) 0.018(4)
C10 0.204(9) 0.092(5) 0.084(4) 0.012(4) -0.033(5) 0.022(5)
C11 0.370(17) 0.051(4) 0.132(7) 0.024(4) 0.035(9) 0.058(7)
C12 0.204(10) 0.138(8) 0.131(6) 0.020(6) 0.086(7) -0.052(7)
C13 0.0437(18) 0.0344(18) 0.0433(18) 0.0051(14) 0.0105(14) 0.0054(15)
C14 0.0416(19) 0.054(3) 0.051(2) 0.0025(17) -0.0015(15) 0.0084(17)
C15 0.0343(18) 0.050(2) 0.070(2) -0.0028(19) 0.0022(17) -0.0012(16)
C16 0.0415(18) 0.0378(19) 0.056(2) 0.0063(16) 0.0159(16) -0.0009(15)
C17 0.0369(16) 0.0347(17) 0.0374(16) 0.0037(13) 0.0070(13) 0.0046(13)
C18 0.0401(17) 0.0368(18) 0.0447(17) 0.0056(14) 0.0092(14) 0.0035(14)
C19 0.044(2) 0.043(2) 0.078(3) 0.013(2) 0.0125(19) -0.0037(17)
C20 0.072(3) 0.065(3) 0.090(4) -0.001(3) -0.018(3) -0.014(2)
C21 0.074(3) 0.059(3) 0.053(2) 0.0170(19) 0.029(2) 0.017(2)
C22 0.0471(19) 0.053(2) 0.0381(17) -0.0002(16) 0.0115(14) -0.0001(17)
C23 0.055(2) 0.052(2) 0.052(2) -0.0015(18) 0.0140(17) -0.0027(19)
C24 0.067(3) 0.060(3) 0.064(3) -0.014(2) 0.018(2) 0.007(2)
C25 0.061(3) 0.086(4) 0.052(2) -0.004(2) 0.021(2) 0.006(2)
C26 0.070(3) 0.088(4) 0.065(3) 0.017(3) 0.031(2) -0.006(3)
C27 0.071(3) 0.060(3) 0.055(2) 0.014(2) 0.011(2) 0.002(2)
C28 0.106(5) 0.174(8) 0.102(5) 0.001(5) 0.041(4) 0.070(5)
C29 0.0441(18) 0.0372(19) 0.0413(17) 0.0045(14) 0.0065(14) 0.0012(15)
C30 0.0465(19) 0.0367(18) 0.0441(18) 0.0062(14) 0.0110(14) 0.0037(15)
C31 0.069(3) 0.036(2) 0.056(2) 0.0022(17) 0.0115(19) 0.0050(18)
C32 0.082(3) 0.042(2) 0.070(3) -0.003(2) 0.006(2) -0.013(2)
C33 0.074(3) 0.052(3) 0.071(3) -0.003(2) -0.009(2) -0.013(2)
C34 0.083(3) 0.044(2) 0.044(2) 0.0014(17) -0.0031(19) 0.006(2)
C35 0.046(2) 0.053(2) 0.058(2) 0.0161(18) 0.0096(17) 0.0140(18)
C36 0.045(2) 0.071(3) 0.072(3) 0.017(2) 0.0002(19) -0.001(2)
C37 0.061(2) 0.061(3) 0.048(2) 0.0187(19) 0.0139(18) 0.011(2)
C38 0.054(2) 0.044(2) 0.0440(18) 0.0143(15) 0.0064(16) 0.0030(17)
C39 0.065(3) 0.056(3) 0.071(3) 0.000(2) 0.020(2) -0.015(2)
C40 0.085(3) 0.056(3) 0.069(3) -0.013(2) 0.020(2) -0.015(2)
C41 0.069(3) 0.063(3) 0.053(2) 0.003(2) 0.022(2) -0.004(2)
C42 0.068(3) 0.052(3) 0.076(3) 0.009(2) 0.019(2) -0.021(2)
C43 0.077(3) 0.042(2) 0.053(2) 0.0003(18) 0.015(2) -0.001(2)
C44 0.090(4) 0.143(7) 0.096(4) -0.020(4) 0.037(4) 0.016(4)
O1 0.0595(16) 0.0330(13) 0.0581(15) 0.0058(11) 0.0214(12) 0.0055(12)
O2 0.100(2) 0.0387(16) 0.0602(17) 0.0064(13) 0.0166(16) 0.0121(15)
O3 0.096(3) 0.089(3) 0.106(3) -0.005(2) 0.061(2) -0.007(2)
O4 0.084(2) 0.135(4) 0.096(3) 0.001(3) 0.052(2) 0.018(3)
O5 0.0787(19) 0.0430(15) 0.0446(13) 0.0100(11) 0.0282(13) 0.0113(13)
O6 0.0463(13) 0.0437(14) 0.0444(13) 0.0102(11) 0.0117(10) 0.0048(11)
O7 0.102(2) 0.0509(18) 0.0549(16) 0.0010(14) 0.0226(16) 0.0181(16)
O8 0.116(3) 0.0527(18) 0.0472(15) -0.0027(13) 0.0172(16) 0.0147(18)
O9 0.0601(16) 0.0384(14) 0.0498(14) -0.0006(11) 0.0163(12) 0.0011(12)
O10 0.0592(15) 0.0509(16) 0.0555(14) 0.0082(13) 0.0295(12) 0.0050(13)
Si1 0.0510(6) 0.0342(5) 0.0557(6) 0.0026(5) 0.0117(4) 0.0024(4)
Si2 0.1016(11) 0.0445(8) 0.0758(8) -0.0022(6) 0.0105(8) 0.0029(7)

loop_
_atom_type_symbol
_atom_type_description
_atom_type_scat_dispersion_real
_atom_type_scat_dispersion_imag
_atom_type_scat_source
C C 0.0033 0.0016 'International Tables Vol C Tables 4.2.6.8 and 6.1.1.4'
H H 0.0000 0.0000 'International Tables Vol C Tables 4.2.6.8 and 6.1.1.4'
O O 0.0106 0.0060 'International Tables Vol C Tables 4.2.6.8 and 6.1.1.4'
Si Si 0.0817 0.0704 'International Tables Vol C Tables 4.2.6.8 and 6.1.1.4'

loop_
_geom_angle_atom_site_label_1
_geom_angle_atom_site_label_2
_geom_angle_atom_site_label_3
_geom_angle
Si1 C1 H1A 109.5
Si1 C1 H1B 109.5
H1A C1 H1B 109.5
Si1 C1 H1C 109.5
H1A C1 H1C 109.5
H1B C1 H1C 109.5
Si1 C2 H2A 109.5
Si1 C2 H2B 109.5
H2A C2 H2B 109.5
Si1 C2 H2C 109.5
H2A C2 H2C 109.5
H2B C2 H2C 109.5
C5 C3 C4 109.8(5)
C5 C3 C6 109.3(5)
C4 C3 C6 108.2(5)
C5 C3 Si1 111.4(4)
C4 C3 Si1 108.9(4)
C6 C3 Si1 109.1(3)
C3 C4 H4A 109.5
C3 C4 H4B 109.5
H4A C4 H4B 109.5
C3 C4 H4C 109.5
H4A C4 H4C 109.5
H4B C4 H4C 109.5
C3 C5 H5A 109.5
C3 C5 H5B 109.5
H5A C5 H5B 109.5
C3 C5 H5C 109.5
H5A C5 H5C 109.5
H5B C5 H5C 109.5
C3 C6 H6A 109.5
C3 C6 H6B 109.5
H6A C6 H6B 109.5
C3 C6 H6C 109.5
H6A C6 H6C 109.5
H6B C6 H6C 109.5
Si2 C7 H7A 109.5
Si2 C7 H7B 109.5
H7A C7 H7B 109.5
Si2 C7 H7C 109.5
H7A C7 H7C 109.5
H7B C7 H7C 109.5
Si2 C8 H8A 109.5
Si2 C8 H8B 109.5
H8A C8 H8B 109.5
Si2 C8 H8C 109.5
H8A C8 H8C 109.5
H8B C8 H8C 109.5
C11 C9 C10 107.6(8)
C11 C9 C12 113.3(8)
C10 C9 C12 111.2(7)
C11 C9 Si2 108.9(5)
C10 C9 Si2 109.9(5)
C12 C9 Si2 106.0(5)
C9 C10 H10A 109.5
C9 C10 H10B 109.5
H10A C10 H10B 109.5
C9 C10 H10C 109.5
H10A C10 H10C 109.5
H10B C10 H10C 109.5
C9 C11 H11A 109.5
C9 C11 H11B 109.5
H11A C11 H11B 109.5
C9 C11 H11C 109.5
H11A C11 H11C 109.5
H11B C11 H11C 109.5
C9 C12 H12A 109.5
C9 C12 H12B 109.5
H12A C12 H12B 109.5
C9 C12 H12C 109.5
H12A C12 H12C 109.5
H12B C12 H12C 109.5
O1 C13 O9 104.3(3)
O1 C13 C14 115.7(3)
O9 C13 C14 108.8(3)
O1 C13 C18 111.5(3)
O9 C13 C18 106.7(3)
C14 C13 C18 109.3(3)
C15 C14 C13 113.5(3)
C15 C14 H14 123.2
C13 C14 H14 123.2
C14 C15 C16 113.1(4)
C14 C15 H15 123.5
C16 C15 H15 123.5
O10 C16 C15 106.5(3)
O10 C16 C17 106.7(3)
C15 C16 C17 112.7(3)
O10 C16 H16 110.3
C15 C16 H16 110.3
C17 C16 H16 110.3
C29 C17 C16 115.4(3)
C29 C17 C18 114.3(2)
C16 C17 C18 108.4(3)
C29 C17 H17 106.0
C16 C17 H17 106.0
C18 C17 H17 106.0
O5 C18 C19 108.3(3)
O5 C18 C13 109.4(3)
C19 C18 C13 114.8(3)
O5 C18 C17 105.3(3)
C19 C18 C17 112.7(3)
C13 C18 C17 105.8(3)
C20 C19 C18 119.0(3)
C20 C19 H19A 107.6
C18 C19 H19A 107.6
C20 C19 H19B 107.6
C18 C19 H19B 107.6
H19A C19 H19B 107.0
C19 C20 H20A 109.5
C19 C20 H20B 109.5
H20A C20 H20B 109.5
C19 C20 H20C 109.5
H20A C20 H20C 109.5
H20B C20 H20C 109.5
O5 C21 C22 110.1(3)
O5 C21 H21A 109.6
C22 C21 H21A 109.6
O5 C21 H21B 109.6
C22 C21 H21B 109.6
H21A C21 H21B 108.2
C23 C22 C27 117.3(3)
C23 C22 C21 122.9(3)
C27 C22 C21 119.8(4)
C22 C23 C24 122.4(4)
C22 C23 H23 118.8
C24 C23 H23 118.8
C25 C24 C23 118.5(4)
C25 C24 H24 120.7
C23 C24 H24 120.7
C26 C25 O4 115.8(5)
C26 C25 C24 120.1(4)
O4 C25 C24 124.1(5)
C25 C26 C27 120.5(4)
C25 C26 H26 119.8
C27 C26 H26 119.8
C26 C27 C22 121.3(5)
C26 C27 H27 119.4
C22 C27 H27 119.4
O4 C28 H28A 109.5
O4 C28 H28B 109.5
H28A C28 H28B 109.5
O4 C28 H28C 109.5
H28A C28 H28C 109.5
H28B C28 H28C 109.5
C34 C29 C17 115.9(3)
C34 C29 C30 108.2(3)
C17 C29 C30 114.9(3)
C34 C29 H29 105.6
C17 C29 H29 105.6
C30 C29 H29 105.6
O6 C30 C35 112.0(3)
O6 C30 C31 109.5(3)
C35 C30 C31 110.3(3)
O6 C30 C29 107.6(3)
C35 C30 C29 112.0(3)
C31 C30 C29 105.2(3)
O2 C31 C32 115.2(4)
O2 C31 O7 103.8(3)
C32 C31 O7 109.0(4)
O2 C31 C30 113.1(3)
C32 C31 C30 109.6(3)
O7 C31 C30 105.4(3)
C33 C32 C31 114.5(4)
C33 C32 H32 122.8
C31 C32 H32 122.8
C32 C33 C34 111.2(4)
C32 C33 H33 124.4
C34 C33 H33 124.4
O8 C34 C33 106.7(4)
O8 C34 C29 107.1(4)
C33 C34 C29 114.0(3)
O8 C34 H34 109.7
C33 C34 H34 109.7
C29 C34 H34 109.7
C36 C35 C30 114.7(3)
C36 C35 H35A 108.6
C30 C35 H35A 108.6
C36 C35 H35B 108.6
C30 C35 H35B 108.6
H35A C35 H35B 107.6
C35 C36 H36A 109.5
C35 C36 H36B 109.5
H36A C36 H36B 109.5
C35 C36 H36C 109.5
H36A C36 H36C 109.5
H36B C36 H36C 109.5
O6 C37 C38 108.3(3)
O6 C37 H37A 110.0
C38 C37 H37A 110.0
O6 C37 H37B 110.0
C38 C37 H37B 110.0
H37A C37 H37B 108.4
C39 C38 C43 117.9(4)
C39 C38 C37 121.0(4)
C43 C38 C37 121.1(4)
C38 C39 C40 121.8(4)
C38 C39 H39 119.1
C40 C39 H39 119.1
C41 C40 C39 119.0(4)
C41 C40 H40 120.5
C39 C40 H40 120.5
C42 C41 O3 116.6(4)
C42 C41 C40 119.6(4)
O3 C41 C40 123.8(4)
C41 C42 C43 120.5(4)
C41 C42 H42 119.8
C43 C42 H42 119.8
C42 C43 C38 121.2(4)
C42 C43 H43 119.4
C38 C43 H43 119.4
O3 C44 H44A 109.5
O3 C44 H44B 109.5
H44A C44 H44B 109.5
O3 C44 H44C 109.5
H44A C44 H44C 109.5
H44B C44 H44C 109.5
C13 O1 Si1 131.3(2)
C31 O2 Si2 130.1(3)
C41 O3 C44 119.1(4)
C25 O4 C28 119.2(5)
C21 O5 C18 119.3(3)
C37 O6 C30 118.1(3)
O8 O7 C31 111.2(3)
C34 O8 O7 107.9(3)
C13 O9 O10 111.7(2)
C16 O10 O9 108.0(2)
O1 Si1 C2 111.5(2)
O1 Si1 C1 108.7(2)
C2 Si1 C1 109.9(3)
O1 Si1 C3 103.37(17)
C2 Si1 C3 112.1(3)
C1 Si1 C3 111.1(3)
O2 Si2 C7 110.9(3)
O2 Si2 C8 110.2(3)
C7 Si2 C8 112.6(3)
O2 Si2 C9 102.4(2)
C7 Si2 C9 112.3(3)
C8 Si2 C9 108.0(4)

loop_
_geom_bond_atom_site_label_1
_geom_bond_atom_site_label_2
_geom_bond_distance
C1 Si1 1.857(6)
C1 H1A 0.9600
C1 H1B 0.9600
C1 H1C 0.9600
C2 Si1 1.849(5)
C2 H2A 0.9600
C2 H2B 0.9600
C2 H2C 0.9600
C3 C5 1.507(8)
C3 C4 1.545(9)
C3 C6 1.547(7)
C3 Si1 1.865(4)
C4 H4A 0.9600
C4 H4B 0.9600
C4 H4C 0.9600
C5 H5A 0.9600
C5 H5B 0.9600
C5 H5C 0.9600
C6 H6A 0.9600
C6 H6B 0.9600
C6 H6C 0.9600
C7 Si2 1.834(6)
C7 H7A 0.9600
C7 H7B 0.9600
C7 H7C 0.9600
C8 Si2 1.864(6)
C8 H8A 0.9600
C8 H8B 0.9600
C8 H8C 0.9600
C9 C11 1.534(10)
C9 C10 1.554(11)
C9 C12 1.627(12)
C9 Si2 1.869(7)
C10 H10A 0.9600
C10 H10B 0.9600
C10 H10C 0.9600
C11 H11A 0.9600
C11 H11B 0.9600
C11 H11C 0.9600
C12 H12A 0.9600
C12 H12B 0.9600
C12 H12C 0.9600
C13 O1 1.380(4)
C13 O9 1.457(4)
C13 C14 1.485(5)
C13 C18 1.554(5)
C14 C15 1.311(6)
C14 H14 0.9300
C15 C16 1.489(6)
C15 H15 0.9300
C16 O10 1.458(5)
C16 C17 1.544(5)
C16 H16 0.9800
C17 C29 1.538(5)
C17 C18 1.562(5)
C17 H17 0.9800
C18 O5 1.448(4)
C18 C19 1.524(5)
C19 C20 1.513(7)
C19 H19A 0.9700
C19 H19B 0.9700
C20 H20A 0.9600
C20 H20B 0.9600
C20 H20C 0.9600
C21 O5 1.430(4)
C21 C22 1.510(5)
C21 H21A 0.9700
C21 H21B 0.9700
C22 C23 1.376(6)
C22 C27 1.380(6)
C23 C24 1.387(6)
C23 H23 0.9300
C24 C25 1.384(7)
C24 H24 0.9300
C25 C26 1.359(7)
C25 O4 1.380(5)
C26 C27 1.380(6)
C26 H26 0.9300
C27 H27 0.9300
C28 O4 1.392(9)
C28 H28A 0.9600
C28 H28B 0.9600
C28 H28C 0.9600
C29 C34 1.531(6)
C29 C30 1.567(5)
C29 H29 0.9800
C30 O6 1.430(4)
C30 C35 1.538(5)
C30 C31 1.560(6)
C31 O2 1.367(5)
C31 C32 1.460(7)
C31 O7 1.490(5)
C32 C33 1.327(7)
C32 H32 0.9300
C33 C34 1.493(7)
C33 H33 0.9300
C34 O8 1.444(5)
C34 H34 0.9800
C35 C36 1.507(7)
C35 H35A 0.9700
C35 H35B 0.9700
C36 H36A 0.9600
C36 H36B 0.9600
C36 H36C 0.9600
C37 O6 1.428(4)
C37 C38 1.504(5)
C37 H37A 0.9700
C37 H37B 0.9700
C38 C39 1.352(6)
C38 C43 1.377(6)
C39 C40 1.399(6)
C39 H39 0.9300
C40 C41 1.371(7)
C40 H40 0.9300
C41 C42 1.358(7)
C41 O3 1.363(5)
C42 C43 1.376(6)
C42 H42 0.9300
C43 H43 0.9300
C44 O3 1.386(8)
C44 H44A 0.9600
C44 H44B 0.9600
C44 H44C 0.9600
O1 Si1 1.671(3)
O2 Si2 1.675(3)
O7 O8 1.470(5)
O9 O10 1.485(4)

loop_
_geom_torsion_atom_site_label_1
_geom_torsion_atom_site_label_2
_geom_torsion_atom_site_label_3
_geom_torsion_atom_site_label_4
_geom_torsion
O1 C13 C14 C15 -174.4(3)
O9 C13 C14 C15 -57.5(4)
C18 C13 C14 C15 58.7(4)
C13 C14 C15 C16 3.4(5)
C14 C15 C16 O10 57.9(4)
C14 C15 C16 C17 -58.8(4)
O10 C16 C17 C29 160.8(3)
C15 C16 C17 C29 -82.7(4)
O10 C16 C17 C18 -69.5(3)
C15 C16 C17 C18 47.0(4)
O1 C13 C18 O5 -79.9(4)
O9 C13 C18 O5 166.8(3)
C14 C13 C18 O5 49.4(4)
O1 C13 C18 C19 42.2(4)
O9 C13 C18 C19 -71.1(4)
C14 C13 C18 C19 171.4(3)
O1 C13 C18 C17 167.2(3)
O9 C13 C18 C17 53.9(3)
C14 C13 C18 C17 -63.6(3)
C29 C17 C18 O5 25.5(4)
C16 C17 C18 O5 -104.8(3)
C29 C17 C18 C19 -92.4(4)
C16 C17 C18 C19 137.3(3)
C29 C17 C18 C13 141.3(3)
C16 C17 C18 C13 11.0(4)
O5 C18 C19 C20 -175.8(4)
C13 C18 C19 C20 61.6(5)
C17 C18 C19 C20 -59.7(5)
O5 C21 C22 C23 22.7(6)
O5 C21 C22 C27 -158.5(4)
C27 C22 C23 C24 0.8(6)
C21 C22 C23 C24 179.7(4)
C22 C23 C24 C25 0.5(7)
C23 C24 C25 C26 -0.8(7)
C23 C24 C25 O4 179.6(5)
O4 C25 C26 C27 179.5(5)
C24 C25 C26 C27 -0.1(8)
C25 C26 C27 C22 1.4(8)
C23 C22 C27 C26 -1.8(7)
C21 C22 C27 C26 179.3(5)
C16 C17 C29 C34 45.8(4)
C18 C17 C29 C34 -80.9(4)
C16 C17 C29 C30 -81.6(4)
C18 C17 C29 C30 151.6(3)
C34 C29 C30 O6 -103.6(3)
C17 C29 C30 O6 27.7(4)
C34 C29 C30 C35 132.9(3)
C17 C29 C30 C35 -95.8(4)
C34 C29 C30 C31 13.0(4)
C17 C29 C30 C31 144.3(3)
O6 C30 C31 O2 -79.6(4)
C35 C30 C31 O2 44.2(4)
C29 C30 C31 O2 165.1(3)
O6 C30 C31 C32 50.4(4)
C35 C30 C31 C32 174.2(3)
C29 C30 C31 C32 -64.9(4)
O6 C30 C31 O7 167.6(3)
C35 C30 C31 O7 -68.7(4)
C29 C30 C31 O7 52.2(4)
O2 C31 C32 C33 -173.3(4)
O7 C31 C32 C33 -57.1(5)
C30 C31 C32 C33 57.8(5)
C31 C32 C33 C34 4.6(6)
C32 C33 C34 O8 58.6(5)
C32 C33 C34 C29 -59.4(5)
C17 C29 C34 O8 157.3(3)
C30 C29 C34 O8 -71.9(4)
C17 C29 C34 C33 -84.9(4)
C30 C29 C34 C33 45.8(5)
O6 C30 C35 C36 -58.5(4)
C31 C30 C35 C36 179.2(3)
C29 C30 C35 C36 62.5(4)
O6 C37 C38 C39 -73.1(5)
O6 C37 C38 C43 107.5(4)
C43 C38 C39 C40 -0.3(7)
C37 C38 C39 C40 -179.7(4)
C38 C39 C40 C41 -1.0(8)
C39 C40 C41 C42 2.3(8)
C39 C40 C41 O3 -177.2(5)
O3 C41 C42 C43 177.3(4)
C40 C41 C42 C43 -2.3(8)
C41 C42 C43 C38 1.0(7)
C39 C38 C43 C42 0.3(7)
C37 C38 C43 C42 179.7(4)
O9 C13 O1 Si1 -39.9(4)
C14 C13 O1 Si1 79.5(4)
C18 C13 O1 Si1 -154.7(3)
C32 C31 O2 Si2 86.3(5)
O7 C31 O2 Si2 -32.8(5)
C30 C31 O2 Si2 -146.5(3)
C42 C41 O3 C44 -166.1(5)
C40 C41 O3 C44 13.4(8)
C26 C25 O4 C28 173.5(6)
C24 C25 O4 C28 -7.0(8)
C22 C21 O5 C18 129.6(4)
C19 C18 O5 C21 -64.2(4)
C13 C18 O5 C21 61.7(4)
C17 C18 O5 C21 175.0(3)
C38 C37 O6 C30 -167.1(3)
C35 C30 O6 C37 -51.1(4)
C31 C30 O6 C37 71.6(4)
C29 C30 O6 C37 -174.6(3)
O2 C31 O7 O8 168.6(3)
C32 C31 O7 O8 45.3(4)
C30 C31 O7 O8 -72.3(4)
C33 C34 O8 O7 -66.8(4)
C29 C34 O8 O7 55.7(4)
C31 O7 O8 C34 14.3(5)
O1 C13 O9 O10 172.0(2)
C14 C13 O9 O10 48.0(4)
C18 C13 O9 O10 -69.8(3)
C15 C16 O10 O9 -63.4(3)
C17 C16 O10 O9 57.1(3)
C13 O9 O10 C16 10.7(4)
C13 O1 Si1 C2 -32.2(4)
C13 O1 Si1 C1 89.0(4)
C13 O1 Si1 C3 -152.8(3)
C5 C3 Si1 O1 -55.5(5)
C4 C3 Si1 O1 65.8(4)
C6 C3 Si1 O1 -176.3(4)
C5 C3 Si1 C2 -175.6(4)
C4 C3 Si1 C2 -54.4(5)
C6 C3 Si1 C2 63.6(5)
C5 C3 Si1 C1 60.9(5)
C4 C3 Si1 C1 -177.8(4)
C6 C3 Si1 C1 -59.9(5)
C31 O2 Si2 C7 -45.3(5)
C31 O2 Si2 C8 80.1(5)
C31 O2 Si2 C9 -165.3(5)
C11 C9 Si2 O2 -174.8(8)
C10 C9 Si2 O2 -57.2(6)
C12 C9 Si2 O2 63.1(5)
C11 C9 Si2 C7 66.2(9)
C10 C9 Si2 C7 -176.2(5)
C12 C9 Si2 C7 -55.9(6)
C11 C9 Si2 C8 -58.5(9)
C10 C9 Si2 C8 59.1(6)
C12 C9 Si2 C8 179.4(5)

loop_
_cod_related_entry_id
_cod_related_entry_database
_cod_related_entry_code
1 ChemSpider 30652049
